data_7027872
loop_
_publ_author_name
'Liddle, Stephen T.'
'Clegg, William'
'Morrison, Carole A.'

_publ_section_title
;
 Heavier alkali metal complexes of 2-phenylamidopyridine: An X-ray
 crystallographic and theoretical study of a structurally diverse series
 of crown ether adducts
;
_journal_issue 16
_journal_name_full 'Dalton Transactions'
_journal_page_first 2514
_journal_page_last 2525
_journal_paper_doi 10.1039/b406741j
_journal_year 2004
_chemical_formula_moiety 'C20 H40 O9 Rb +,C11 H9 N2 -'
_chemical_formula_sum 'C31 H49 N2 O9 Rb'
_chemical_formula_weight 679.19
_chemical_name_systematic
;
?
;
_space_group_IT_number 15
_symmetry_cell_setting monoclinic
_symmetry_space_group_name_Hall '-C 2yc'
_symmetry_space_group_name_H-M 'C 1 2/c 1'
_atom_sites_solution_hydrogens geom
_atom_sites_solution_primary heavy
_atom_sites_solution_secondary difmap
_audit_creation_method SHELXL-97
_cell_angle_alpha 90.00
_cell_angle_beta 110.718(2)
_cell_angle_gamma 90.00
_cell_formula_units_Z 12
_cell_length_a 36.589(4)
_cell_length_b 11.3191(12)
_cell_length_c 26.225(3)
_cell_measurement_reflns_used 6051
_cell_measurement_temperature 160(2)
_cell_measurement_theta_max 28.34
_cell_measurement_theta_min 2.46
_cell_volume 10158.8(19)
_computing_cell_refinement 'Bruker SAINT'
_computing_data_collection 'Bruker SMART'
_computing_data_reduction 'Bruker SAINT'
_computing_molecular_graphics 'Bruker SHELXTL'
_computing_publication_material 'Bruker SHELXTL and local programs'
_computing_structure_refinement 'Bruker SHELXTL'
_computing_structure_solution 'Bruker SHELXTL'
_diffrn_ambient_temperature 160(2)
_diffrn_measured_fraction_theta_full 0.987
_diffrn_measured_fraction_theta_max 0.987
_diffrn_measurement_device_type 'Bruker SMART 1K CCD diffractometer'
_diffrn_measurement_method 'thin-slice \w scans'
_diffrn_radiation_monochromator graphite
_diffrn_radiation_source 'sealed tube'
_diffrn_radiation_type MoK\a
_diffrn_radiation_wavelength 0.71073
_diffrn_reflns_av_R_equivalents 0.0000
_diffrn_reflns_av_sigmaI/netI 0.0433
_diffrn_reflns_limit_h_max 43
_diffrn_reflns_limit_h_min -43
_diffrn_reflns_limit_k_max 13
_diffrn_reflns_limit_k_min -13
_diffrn_reflns_limit_l_max 31
_diffrn_reflns_limit_l_min -31
_diffrn_reflns_number 8835
_diffrn_reflns_theta_full 25.00
_diffrn_reflns_theta_max 25.00
_diffrn_reflns_theta_min 1.66
_diffrn_standards_number 0
_exptl_absorpt_coefficient_mu 1.514
_exptl_absorpt_correction_T_max 0.461
_exptl_absorpt_correction_T_min 0.327
_exptl_absorpt_correction_type multi-scan
_exptl_absorpt_process_details SADABS
_exptl_crystal_colour yellow
_exptl_crystal_density_diffrn 1.332
_exptl_crystal_density_method 'not measured'
_exptl_crystal_description block
_exptl_crystal_F_000 4296
_exptl_crystal_size_max 0.80
_exptl_crystal_size_mid 0.78
_exptl_crystal_size_min 0.62
_refine_diff_density_max 1.518
_refine_diff_density_min -0.547
_refine_diff_density_rms 0.079
_refine_ls_extinction_method none
_refine_ls_goodness_of_fit_ref 1.048
_refine_ls_hydrogen_treatment constr
_refine_ls_matrix_type full
_refine_ls_number_parameters 878
_refine_ls_number_reflns 8835
_refine_ls_number_restraints 3227
_refine_ls_restrained_S_all 1.743
_refine_ls_R_factor_all 0.0804
_refine_ls_R_factor_gt 0.0569
_refine_ls_shift/su_max 0.006
_refine_ls_shift/su_mean 0.000
_refine_ls_structure_factor_coef Fsqd
_refine_ls_weighting_details 'calc w=1/[\s^2^(Fo^2^)+(0.1181P)^2^+0.0000P] where P=(Fo^2^+2Fc^2^)/3'
_refine_ls_weighting_scheme calc
_refine_ls_wR_factor_gt 0.1583
_refine_ls_wR_factor_ref 0.1751
_reflns_number_gt 6283
_reflns_number_total 8835
_reflns_threshold_expression I>2\s(I)
_cod_data_source_file b406741jsup1.cif
_cod_data_source_block 7
_cod_original_sg_symbol_H-M 'C 2/c'
_cod_database_code 7027872

loop_
_symmetry_equiv_pos_as_xyz
'x, y, z'
'-x, y, -z+1/2'
'x+1/2, y+1/2, z'
'-x+1/2, y+1/2, -z+1/2'
'-x, -y, -z'
'x, -y, z-1/2'
'-x+1/2, -y+1/2, -z'
'x+1/2, -y+1/2, z-1/2'

loop_
_atom_site_label
_atom_site_type_symbol
_atom_site_fract_x
_atom_site_fract_y
_atom_site_fract_z
_atom_site_U_iso_or_equiv
_atom_site_adp_type
_atom_site_occupancy
_atom_site_symmetry_multiplicity
_atom_site_calc_flag
_atom_site_refinement_flags
_atom_site_disorder_assembly
_atom_site_disorder_group
C1A C 0.2978(3) -0.2183(12) 0.1702(7) 0.047(3) Uani 0.50 1 d PGU A 1
H1A H 0.2708 -0.2047 0.1509 0.057 Uiso 0.50 1 calc PR A 1
C2A C 0.3109(4) -0.3310(10) 0.1888(9) 0.049(4) Uani 0.50 1 d PGU A 1
H2A H 0.2929 -0.3946 0.1822 0.059 Uiso 0.50 1 calc PR A 1
C3A C 0.3504(4) -0.3508(9) 0.2170(10) 0.051(4) Uani 0.50 1 d PGU A 1
H3A H 0.3594 -0.4279 0.2296 0.062 Uiso 0.50 1 calc PR A 1
C4A C 0.3768(3) -0.2578(12) 0.2266(8) 0.047(4) Uani 0.50 1 d PGU A 1
H4A H 0.4039 -0.2713 0.2459 0.056 Uiso 0.50 1 calc PR A 1
C5A C 0.3637(3) -0.1450(9) 0.2081(7) 0.043(3) Uani 0.25 1 d PGU A 1
H5A H 0.3817 -0.0814 0.2147 0.051 Uiso 0.25 1 calc PR A 1
C6A C 0.3242(3) -0.1252(8) 0.1799(6) 0.037(3) Uani 0.50 1 d PGU A 1
C7A C 0.2969(3) 0.1771(12) 0.1407(7) 0.049(3) Uani 0.50 1 d PGU A 1
H7A H 0.2697 0.1610 0.1265 0.059 Uiso 0.50 1 calc PR A 1
C8A C 0.3103(4) 0.2923(10) 0.1418(8) 0.053(4) Uani 0.50 1 d PGU A 1
H8A H 0.2922 0.3551 0.1284 0.063 Uiso 0.50 1 calc PR A 1
C9A C 0.3502(4) 0.3158(8) 0.1625(8) 0.051(4) Uani 0.50 1 d PGU A 1
H9A H 0.3593 0.3946 0.1633 0.061 Uiso 0.50 1 calc PR A 1
C10A C 0.3767(3) 0.2239(11) 0.1820(6) 0.049(4) Uani 0.50 1 d PGU A 1
H10A H 0.4039 0.2399 0.1961 0.059 Uiso 0.50 1 calc PR A 1
C11A C 0.3633(3) 0.1087(9) 0.1809(6) 0.045(3) Uani 0.25 1 d PGU A 1
H11A H 0.3814 0.0459 0.1942 0.054 Uiso 0.25 1 calc PR A 1
C12A C 0.3235(4) 0.0852(8) 0.1602(6) 0.041(3) Uani 0.50 1 d PGU A 1
N13A N 0.3054(4) -0.0212(11) 0.1582(5) 0.039(2) Uani 0.50 1 d PU A 1
N5A N 0.3637(3) -0.1450(9) 0.2081(7) 0.043(3) Uani 0.25 1 d PU B 3
N11A N 0.3633(3) 0.1087(9) 0.1809(6) 0.045(3) Uani 0.25 1 d PU C 3
C1B C 0.3096(4) -0.1532(9) 0.1704(6) 0.044(3) Uani 0.25 1 d PGU D 2
H1B H 0.2929 -0.0894 0.1532 0.053 Uiso 0.25 1 calc PR D 2
C2B C 0.2945(3) -0.2667(11) 0.1676(7) 0.048(4) Uani 0.50 1 d PGU D 2
H2B H 0.2675 -0.2805 0.1484 0.058 Uiso 0.50 1 calc PR D 2
C3B C 0.3189(4) -0.3599(8) 0.1929(9) 0.050(4) Uani 0.50 1 d PGU D 2
H3B H 0.3086 -0.4375 0.1909 0.060 Uiso 0.50 1 calc PR D 2
C4B C 0.3584(4) -0.3396(10) 0.2210(10) 0.053(4) Uani 0.50 1 d PGU D 2
H4B H 0.3751 -0.4034 0.2383 0.063 Uiso 0.50 1 calc PR D 2
C5B C 0.3735(3) -0.2262(12) 0.2238(8) 0.045(3) Uani 0.50 1 d PGU D 2
H5B H 0.4005 -0.2123 0.2430 0.054 Uiso 0.50 1 calc PR D 2
C6B C 0.3491(4) -0.1329(9) 0.1986(7) 0.043(3) Uani 0.50 1 d PGU D 2
C7B C 0.3085(3) 0.0971(9) 0.1490(6) 0.047(3) Uani 0.25 1 d PGU D 2
H7B H 0.2911 0.0316 0.1414 0.056 Uiso 0.25 1 calc PR D 2
C8B C 0.2945(3) 0.2089(12) 0.1300(7) 0.046(4) Uani 0.50 1 d PGU D 2
H8B H 0.2675 0.2198 0.1094 0.056 Uiso 0.50 1 calc PR D 2
C9B C 0.3199(4) 0.3046(9) 0.1412(8) 0.050(4) Uani 0.50 1 d PGU D 2
H9B H 0.3103 0.3811 0.1282 0.060 Uiso 0.50 1 calc PR D 2
C10B C 0.3593(4) 0.2886(10) 0.1714(7) 0.055(4) Uani 0.50 1 d PGU D 2
H10B H 0.3767 0.3541 0.1790 0.066 Uiso 0.50 1 calc PR D 2
C11B C 0.3733(3) 0.1768(13) 0.1904(6) 0.049(3) Uani 0.50 1 d PGU D 2
H11B H 0.4003 0.1658 0.2110 0.059 Uiso 0.50 1 calc PR D 2
C12B C 0.3479(4) 0.0810(9) 0.1792(6) 0.044(3) Uani 0.50 1 d PGU D 2
N13B N 0.3652(4) -0.0259(12) 0.2027(5) 0.045(3) Uani 0.50 1 d PU D 2
N1B N 0.3096(4) -0.1532(9) 0.1704(6) 0.044(3) Uani 0.25 1 d PU E 4
N7B N 0.3085(3) 0.0971(9) 0.1490(6) 0.047(3) Uani 0.25 1 d PU F 4
C14 C -0.0335(3) 0.2066(18) -0.0247(8) 0.044(4) Uani 0.50 1 d PGU G -1
H14 H -0.0604 0.2007 -0.0294 0.053 Uiso 0.50 1 calc PR G -1
C15 C -0.0178(5) 0.3148(13) -0.0315(10) 0.054(5) Uani 0.50 1 d PGU G -1
H15 H -0.0340 0.3829 -0.0408 0.065 Uiso 0.50 1 calc PR G -1
C16 C 0.0215(6) 0.3234(11) -0.0247(11) 0.053(6) Uani 0.50 1 d PGU G -1
H16 H 0.0322 0.3974 -0.0293 0.064 Uiso 0.50 1 calc PR G -1
C17 C 0.0452(3) 0.2238(16) -0.0111(9) 0.049(5) Uani 0.50 1 d PGU G -1
H17 H 0.0721 0.2297 -0.0064 0.059 Uiso 0.50 1 calc PR G -1
C18 C 0.0296(5) 0.1156(11) -0.0043(7) 0.045(4) Uani 0.25 1 d PGU G -1
H18 H 0.0458 0.0475 0.0050 0.053 Uiso 0.25 1 calc PR G -1
C19 C -0.0098(5) 0.1070(11) -0.0111(7) 0.041(4) Uani 0.50 1 d PGU G -1
C20 C -0.0417(3) -0.1903(18) 0.0050(9) 0.044(4) Uani 0.50 1 d PGU G -1
H20 H -0.0684 -0.1696 -0.0037 0.053 Uiso 0.50 1 calc PR G -1
C21 C -0.0301(5) -0.3073(15) 0.0155(10) 0.052(6) Uani 0.50 1 d PGU G -1
H21 H -0.0487 -0.3667 0.0141 0.062 Uiso 0.50 1 calc PR G -1
C22 C 0.0090(5) -0.3375(9) 0.0282(10) 0.057(6) Uani 0.50 1 d PGU G -1
H22 H 0.0170 -0.4176 0.0354 0.068 Uiso 0.50 1 calc PR G -1
C23 C 0.0363(3) -0.2507(15) 0.0303(9) 0.049(5) Uani 0.50 1 d PGU G -1
H23 H 0.0630 -0.2713 0.0390 0.059 Uiso 0.50 1 calc PR G -1
C24 C 0.0246(5) -0.1336(12) 0.0198(7) 0.046(4) Uani 0.25 1 d PGU G -1
H24 H 0.0433 -0.0742 0.0212 0.055 Uiso 0.25 1 calc PR G -1
C25 C -0.0144(5) -0.1034(10) 0.0071(8) 0.041(4) Uani 0.50 1 d PGU G -1
N26 N -0.0293(4) 0.0082(11) -0.0042(6) 0.040(3) Uani 0.50 1 d PU G -1
N18 N 0.0296(5) 0.1156(11) -0.0043(7) 0.045(4) Uani 0.25 1 d P . 2
N24 N 0.0246(5) -0.1336(12) 0.0198(7) 0.046(4) Uani 0.25 1 d P . 2
Rb1 Rb 0.16716(3) 0.58979(6) 0.07538(3) 0.0458(3) Uani 1 1 d . H .
O1 O 0.20801(17) 0.3906(4) 0.0436(2) 0.0499(15) Uani 1 1 d . . .
C27 C 0.2338(3) 0.4132(7) 0.0159(4) 0.056(2) Uani 1 1 d . . .
H27A H 0.2196 0.4115 -0.0240 0.067 Uiso 1 1 calc R . .
H27B H 0.2547 0.3526 0.0252 0.067 Uiso 1 1 calc R . .
C28 C 0.2511(2) 0.5325(7) 0.0332(4) 0.050(2) Uani 1 1 d . . .
H28A H 0.2651 0.5325 0.0731 0.060 Uiso 1 1 calc R . .
H28B H 0.2704 0.5491 0.0156 0.060 Uiso 1 1 calc R . .
O2 O 0.22223(16) 0.6250(5) 0.0193(2) 0.0461(14) Uani 1 1 d . . .
C29 C 0.2090(2) 0.6564(7) -0.0365(3) 0.0460(19) Uani 1 1 d . . .
H29A H 0.2038 0.5844 -0.0594 0.055 Uiso 1 1 calc R . .
H29B H 0.2290 0.7040 -0.0444 0.055 Uiso 1 1 calc R . .
C30 C 0.1720(2) 0.7268(6) -0.0488(3) 0.0390(17) Uani 1 1 d . . .
H30A H 0.1777 0.7983 -0.0255 0.047 Uiso 1 1 calc R . .
H30B H 0.1631 0.7530 -0.0873 0.047 Uiso 1 1 calc R . .
O3 O 0.14113(15) 0.6620(4) -0.0398(2) 0.0427(13) Uani 1 1 d . . .
C31 C 0.1230(3) 0.5800(7) -0.0819(4) 0.054(2) Uani 1 1 d . . .
H31A H 0.1430 0.5388 -0.0928 0.064 Uiso 1 1 calc R . .
H31B H 0.1049 0.6214 -0.1142 0.064 Uiso 1 1 calc R . .
C32 C 0.1010(3) 0.4926(9) -0.0606(4) 0.059(2) Uani 1 1 d . . .
H32A H 0.0817 0.5356 -0.0490 0.070 Uiso 1 1 calc R . .
H32B H 0.0865 0.4381 -0.0903 0.070 Uiso 1 1 calc R . .
O4 O 0.12636(17) 0.4243(5) -0.0149(2) 0.0493(14) Uani 1 1 d . . .
C33 C 0.1474(3) 0.3342(7) -0.0294(4) 0.059(2) Uani 1 1 d . . .
H33A H 0.1577 0.3638 -0.0571 0.071 Uiso 1 1 calc R . .
H33B H 0.1300 0.2663 -0.0451 0.071 Uiso 1 1 calc R . .
C34 C 0.1799(3) 0.2968(7) 0.0200(4) 0.057(2) Uani 1 1 d . . .
H34A H 0.1691 0.2692 0.0476 0.068 Uiso 1 1 calc R . .
H34B H 0.1936 0.2293 0.0107 0.068 Uiso 1 1 calc R . .
O5 O 0.16335(18) 0.3687(5) 0.1348(2) 0.0543(14) Uani 1 1 d DU . .
C35A C 0.2035(5) 0.3452(14) 0.1750(7) 0.069(4) Uani 0.586(10) 1 d PDU H 1
H35A H 0.2027 0.2700 0.1939 0.083 Uiso 0.586(10) 1 calc PR H 1
H35B H 0.2213 0.3333 0.1544 0.083 Uiso 0.586(10) 1 calc PR H 1
C36A C 0.2210(5) 0.4367(12) 0.2171(7) 0.078(5) Uani 0.586(10) 1 d PDU H 1
H36A H 0.2051 0.4479 0.2404 0.094 Uiso 0.586(10) 1 calc PR H 1
H36B H 0.2479 0.4146 0.2405 0.094 Uiso 0.586(10) 1 calc PR H 1
O6 O 0.22106(16) 0.5399(6) 0.1870(3) 0.0603(16) Uani 1 1 d DU . .
C37A C 0.2240(5) 0.6486(15) 0.2209(7) 0.061(4) Uani 0.586(10) 1 d PDU H 1
H37A H 0.2426 0.6328 0.2582 0.074 Uiso 0.586(10) 1 calc PR H 1
H37B H 0.2350 0.7133 0.2054 0.074 Uiso 0.586(10) 1 calc PR H 1
C38A C 0.1866(4) 0.6894(15) 0.2248(5) 0.066(4) Uani 0.586(10) 1 d PDU H 1
H38A H 0.1751 0.6276 0.2414 0.079 Uiso 0.586(10) 1 calc PR H 1
H38B H 0.1905 0.7619 0.2472 0.079 Uiso 0.586(10) 1 calc PR H 1
O7 O 0.1622(2) 0.7119(5) 0.1712(2) 0.0652(16) Uani 1 1 d DU . .
C39A C 0.1207(4) 0.7176(15) 0.1654(8) 0.075(4) Uani 0.586(10) 1 d PDU H 1
H39A H 0.1188 0.7631 0.1966 0.090 Uiso 0.586(10) 1 calc PR H 1
H39B H 0.1065 0.7628 0.1319 0.090 Uiso 0.586(10) 1 calc PR H 1
C40A C 0.1003(5) 0.6042(15) 0.1627(8) 0.081(5) Uani 0.586(10) 1 d PDU H 1
H40A H 0.1123 0.5589 0.1969 0.097 Uiso 0.586(10) 1 calc PR H 1
H40B H 0.0723 0.6174 0.1568 0.097 Uiso 0.586(10) 1 calc PR H 1
O8 O 0.10448(17) 0.5428(7) 0.1181(3) 0.0745(19) Uani 1 1 d DU . .
C41A C 0.1004(5) 0.4157(14) 0.1200(8) 0.076(4) Uani 0.586(10) 1 d PDU H 1
H41A H 0.0933 0.3855 0.0823 0.091 Uiso 0.586(10) 1 calc PR H 1
H41B H 0.0780 0.3995 0.1317 0.091 Uiso 0.586(10) 1 calc PR H 1
C42A C 0.1340(4) 0.3449(14) 0.1552(7) 0.071(4) Uani 0.586(10) 1 d PDU H 1
H42A H 0.1418 0.3698 0.1938 0.085 Uiso 0.586(10) 1 calc PR H 1
H42B H 0.1276 0.2597 0.1525 0.085 Uiso 0.586(10) 1 calc PR H 1
C35B C 0.1854(6) 0.3517(19) 0.1889(7) 0.052(4) Uani 0.414(10) 1 d PDU H 2
H35C H 0.1907 0.2670 0.1979 0.063 Uiso 0.414(10) 1 calc PR H 2
H35D H 0.1732 0.3878 0.2133 0.063 Uiso 0.414(10) 1 calc PR H 2
C36B C 0.2209(5) 0.4158(14) 0.1902(11) 0.065(5) Uani 0.414(10) 1 d PDU H 2
H36C H 0.2422 0.3931 0.2243 0.079 Uiso 0.414(10) 1 calc PR H 2
H36D H 0.2283 0.3852 0.1597 0.079 Uiso 0.414(10) 1 calc PR H 2
C37B C 0.2200(9) 0.597(2) 0.2324(8) 0.073(5) Uani 0.414(10) 1 d PDU H 2
H37C H 0.2465 0.6127 0.2588 0.087 Uiso 0.414(10) 1 calc PR H 2
H37D H 0.2048 0.5521 0.2506 0.087 Uiso 0.414(10) 1 calc PR H 2
C38B C 0.2002(5) 0.7052(17) 0.2079(9) 0.075(5) Uani 0.414(10) 1 d PDU H 2
H38C H 0.2014 0.7579 0.2385 0.089 Uiso 0.414(10) 1 calc PR H 2
H38D H 0.2168 0.7422 0.1896 0.089 Uiso 0.414(10) 1 calc PR H 2
C39B C 0.1360(6) 0.680(3) 0.1970(9) 0.080(5) Uani 0.414(10) 1 d PDU H 2
H39C H 0.1292 0.7483 0.2156 0.097 Uiso 0.414(10) 1 calc PR H 2
H39D H 0.1465 0.6154 0.2237 0.097 Uiso 0.414(10) 1 calc PR H 2
C40B C 0.1030(6) 0.641(2) 0.1507(10) 0.077(5) Uani 0.414(10) 1 d PDU H 2
H40C H 0.0814 0.6256 0.1644 0.093 Uiso 0.414(10) 1 calc PR H 2
H40D H 0.0947 0.7098 0.1258 0.093 Uiso 0.414(10) 1 calc PR H 2
C41B C 0.1015(7) 0.4409(18) 0.1476(10) 0.068(5) Uani 0.414(10) 1 d PDU H 2
H41C H 0.0740 0.4172 0.1395 0.082 Uiso 0.414(10) 1 calc PR H 2
H41D H 0.1145 0.4522 0.1874 0.082 Uiso 0.414(10) 1 calc PR H 2
C42B C 0.1223(5) 0.3566(18) 0.1263(11) 0.071(5) Uani 0.414(10) 1 d PDU H 2
H42C H 0.1190 0.2783 0.1408 0.085 Uiso 0.414(10) 1 calc PR H 2
H42D H 0.1083 0.3533 0.0863 0.085 Uiso 0.414(10) 1 calc PR H 2
O9 O 0.1688(4) 0.8712(9) 0.0652(5) 0.137(4) Uani 1 1 d . . .
C43 C 0.1376(4) 0.9551(15) 0.0444(7) 0.131(7) Uani 1 1 d . H .
H43A H 0.1119 0.9152 0.0289 0.157 Uiso 1 1 calc R . .
H43B H 0.1415 1.0068 0.0164 0.157 Uiso 1 1 calc R . .
C44 C 0.1408(4) 1.0211(14) 0.0936(7) 0.112(5) Uani 1 1 d . . .
H44A H 0.1255 0.9830 0.1136 0.134 Uiso 1 1 calc R H .
H44B H 0.1317 1.1035 0.0848 0.134 Uiso 1 1 calc R . .
C45 C 0.1838(4) 1.0168(12) 0.1260(5) 0.098(4) Uani 1 1 d . H .
H45A H 0.1955 1.0969 0.1312 0.118 Uiso 1 1 calc R . .
H45B H 0.1890 0.9798 0.1621 0.118 Uiso 1 1 calc R . .
C46 C 0.1986(4) 0.9457(14) 0.0925(8) 0.131(7) Uani 1 1 d . H .
H46A H 0.2059 0.9956 0.0667 0.158 Uiso 1 1 calc R . .
H46B H 0.2218 0.9005 0.1152 0.158 Uiso 1 1 calc R . .
Rb2 Rb 0.0000 0.10259(8) 0.2500 0.0448(3) Uani 1 2 d S . .
O10A O -0.0524(3) -0.0666(9) 0.1662(5) 0.048(2) Uani 0.517(6) 1 d PDU I 1
C47A C -0.0770(4) -0.0321(13) 0.1130(6) 0.055(3) Uani 0.517(6) 1 d PDU I 1
H47A H -0.1020 -0.0760 0.1014 0.066 Uiso 0.517(6) 1 calc PR I 1
H47B H -0.0640 -0.0460 0.0862 0.066 Uiso 0.517(6) 1 calc PR I 1
C48A C -0.0833(5) 0.0916(14) 0.1182(13) 0.055(4) Uani 0.517(6) 1 d PDU I 1
H48A H -0.1005 0.1190 0.0818 0.066 Uiso 0.517(6) 1 calc PR I 1
H48B H -0.0988 0.0980 0.1423 0.066 Uiso 0.517(6) 1 calc PR I 1
O11A O -0.0538(3) 0.1737(8) 0.1368(4) 0.045(2) Uani 0.517(6) 1 d PDU I 1
C49A C -0.0389(4) 0.2045(14) 0.0949(6) 0.050(3) Uani 0.517(6) 1 d PDU I 1
H49A H -0.0399 0.1358 0.0711 0.060 Uiso 0.517(6) 1 calc PR I 1
H49B H -0.0542 0.2700 0.0723 0.060 Uiso 0.517(6) 1 calc PR I 1
C50A C 0.0005(5) 0.2399(16) 0.1233(10) 0.053(4) Uani 0.517(6) 1 d PDU I 1
H50A H 0.0112 0.2642 0.0951 0.064 Uiso 0.517(6) 1 calc PR I 1
H50B H -0.0008 0.3123 0.1438 0.064 Uiso 0.517(6) 1 calc PR I 1
O12A O 0.0282(3) 0.1682(9) 0.1592(5) 0.049(2) Uani 0.517(6) 1 d PDU I 1
C51A C 0.0420(5) 0.0797(12) 0.1309(7) 0.051(4) Uani 0.517(6) 1 d PDU I 1
H51A H 0.0641 0.1098 0.1212 0.062 Uiso 0.517(6) 1 calc PR I 1
H51B H 0.0209 0.0536 0.0973 0.062 Uiso 0.517(6) 1 calc PR I 1
C52A C 0.0544(5) -0.0154(17) 0.1700(9) 0.062(4) Uani 0.517(6) 1 d PDU I 1
H52A H 0.0666 -0.0755 0.1536 0.074 Uiso 0.517(6) 1 calc PR I 1
H52B H 0.0756 0.0169 0.2020 0.074 Uiso 0.517(6) 1 calc PR I 1
O13A O 0.0300(3) -0.0753(9) 0.1899(5) 0.053(3) Uani 0.517(6) 1 d PDU I 1
C53A C 0.0049(4) -0.1551(12) 0.1514(7) 0.056(3) Uani 0.517(6) 1 d PDU I 1
H53A H 0.0174 -0.2336 0.1541 0.067 Uiso 0.517(6) 1 calc PR I 1
H53B H -0.0014 -0.1249 0.1138 0.067 Uiso 0.517(6) 1 calc PR I 1
C54A C -0.0300(5) -0.1625(15) 0.1652(12) 0.058(4) Uani 0.517(6) 1 d PDU I 1
H54A H -0.0475 -0.2197 0.1395 0.069 Uiso 0.517(6) 1 calc PR I 1
H54B H -0.0220 -0.1990 0.2018 0.069 Uiso 0.517(6) 1 calc PR I 1
O10B O -0.0674(3) 0.0146(10) 0.1562(5) 0.054(3) Uani 0.483(6) 1 d PDU I 2
C47B C -0.0858(6) 0.1133(18) 0.1208(12) 0.049(4) Uani 0.483(6) 1 d PDU I 2
H47C H -0.0947 0.1731 0.1415 0.059 Uiso 0.483(6) 1 calc PR I 2
H47D H -0.1088 0.0854 0.0900 0.059 Uiso 0.483(6) 1 calc PR I 2
C48B C -0.0559(4) 0.1671(15) 0.0995(7) 0.054(3) Uani 0.483(6) 1 d PDU I 2
H48C H -0.0472 0.1066 0.0790 0.064 Uiso 0.483(6) 1 calc PR I 2
H48D H -0.0681 0.2325 0.0741 0.064 Uiso 0.483(6) 1 calc PR I 2
O11B O -0.0232(3) 0.2106(9) 0.1429(5) 0.051(3) Uani 0.483(6) 1 d PDU I 2
C49B C 0.0118(5) 0.2397(18) 0.1313(12) 0.054(4) Uani 0.483(6) 1 d PDU I 2
H49C H 0.0282 0.2951 0.1593 0.065 Uiso 0.483(6) 1 calc PR I 2
H49D H 0.0044 0.2787 0.0953 0.065 Uiso 0.483(6) 1 calc PR I 2
C50B C 0.0344(5) 0.1292(15) 0.1315(8) 0.051(4) Uani 0.483(6) 1 d PDU I 2
H50C H 0.0181 0.0750 0.1028 0.061 Uiso 0.483(6) 1 calc PR I 2
H50D H 0.0579 0.1494 0.1228 0.061 Uiso 0.483(6) 1 calc PR I 2
O12B O 0.0461(3) 0.0712(10) 0.1829(5) 0.051(3) Uani 0.483(6) 1 d PDU I 2
C51B C 0.0597(5) -0.0490(14) 0.1845(10) 0.055(4) Uani 0.483(6) 1 d PDU I 2
H51C H 0.0759 -0.0697 0.2225 0.066 Uiso 0.483(6) 1 calc PR I 2
H51D H 0.0764 -0.0552 0.1620 0.066 Uiso 0.483(6) 1 calc PR I 2
C52B C 0.0274(4) -0.1333(14) 0.1643(8) 0.056(3) Uani 0.483(6) 1 d PDU I 2
H52C H 0.0120 -0.1158 0.1257 0.067 Uiso 0.483(6) 1 calc PR I 2
H52D H 0.0379 -0.2143 0.1663 0.067 Uiso 0.483(6) 1 calc PR I 2
O13B O 0.0025(3) -0.1270(9) 0.1956(5) 0.049(3) Uani 0.483(6) 1 d PDU I 2
C53B C -0.0357(5) -0.1784(17) 0.1715(10) 0.046(4) Uani 0.483(6) 1 d PDU I 2
H53C H -0.0458 -0.1997 0.2006 0.055 Uiso 0.483(6) 1 calc PR I 2
H53D H -0.0337 -0.2518 0.1520 0.055 Uiso 0.483(6) 1 calc PR I 2
C54B C -0.0634(5) -0.0958(12) 0.1326(8) 0.055(4) Uani 0.483(6) 1 d PDU I 2
H54C H -0.0545 -0.0810 0.1017 0.066 Uiso 0.483(6) 1 calc PR I 2
H54D H -0.0894 -0.1340 0.1178 0.066 Uiso 0.483(6) 1 calc PR I 2
O14 O 0.0000 0.3639(8) 0.2500 0.090(4) Uani 1 2 d S . .
C55 C 0.0315(3) 0.4367(14) 0.2697(7) 0.101(5) Uani 1 1 d . . .
H55A H 0.0554 0.3986 0.2678 0.121 Uiso 1 1 calc R I .
H55B H 0.0361 0.4599 0.3078 0.121 Uiso 1 1 calc R . .
C56 C 0.0196(9) 0.544(2) 0.2312(13) 0.098(9) Uani 0.50 1 d P I -1
H56A H 0.0265 0.6196 0.2515 0.117 Uiso 0.50 1 calc PR I -1
H56B H 0.0317 0.5415 0.2029 0.117 Uiso 0.50 1 calc PR I -1
C57 C -0.0204(10) 0.528(3) 0.2090(19) 0.17(2) Uani 0.50 1 d P . -1
H57A H -0.0337 0.5998 0.2154 0.206 Uiso 0.50 1 calc PR . -1
H57B H -0.0283 0.5168 0.1691 0.206 Uiso 0.50 1 calc PR . -1

loop_
_atom_site_aniso_label
_atom_site_aniso_U_11
_atom_site_aniso_U_22
_atom_site_aniso_U_33
_atom_site_aniso_U_23
_atom_site_aniso_U_13
_atom_site_aniso_U_12
C1A 0.050(6) 0.052(7) 0.044(6) 0.001(7) 0.020(5) -0.004(6)
C2A 0.050(6) 0.052(7) 0.050(7) 0.001(6) 0.022(6) 0.002(6)
C3A 0.057(7) 0.046(6) 0.053(7) 0.000(6) 0.022(6) 0.004(6)
C4A 0.053(6) 0.043(7) 0.048(6) -0.001(6) 0.022(6) 0.007(5)
C5A 0.045(5) 0.049(5) 0.041(5) -0.001(4) 0.024(5) 0.008(5)
C6A 0.043(6) 0.046(5) 0.033(6) -0.002(5) 0.027(5) 0.002(5)
C7A 0.058(6) 0.048(6) 0.041(7) 0.002(6) 0.017(5) 0.011(5)
C8A 0.065(7) 0.050(6) 0.045(6) 0.008(6) 0.022(6) 0.014(6)
C9A 0.065(7) 0.049(6) 0.044(7) 0.007(6) 0.027(7) 0.009(6)
C10A 0.060(6) 0.045(7) 0.049(7) 0.005(7) 0.026(6) 0.005(6)
C11A 0.050(5) 0.049(5) 0.043(5) -0.004(5) 0.025(5) 0.002(5)
C12A 0.047(6) 0.046(5) 0.040(6) -0.004(5) 0.027(6) 0.008(5)
N13A 0.041(5) 0.047(5) 0.035(5) -0.001(5) 0.018(5) 0.004(4)
N5A 0.045(5) 0.049(5) 0.041(5) -0.001(4) 0.024(5) 0.008(5)
N11A 0.050(5) 0.049(5) 0.043(5) -0.004(5) 0.025(5) 0.002(5)
C1B 0.050(5) 0.049(5) 0.041(5) 0.001(5) 0.024(5) 0.003(5)
C2B 0.055(6) 0.043(7) 0.048(7) 0.001(7) 0.020(6) 0.006(6)
C3B 0.055(7) 0.048(6) 0.050(7) 0.002(6) 0.023(6) 0.007(6)
C4B 0.055(7) 0.050(6) 0.055(7) 0.001(6) 0.022(6) 0.011(6)
C5B 0.051(6) 0.044(6) 0.045(6) 0.000(6) 0.024(5) 0.013(5)
C6B 0.052(7) 0.048(5) 0.038(6) 0.000(5) 0.028(6) 0.008(5)
C7B 0.054(5) 0.048(5) 0.041(5) -0.003(5) 0.022(5) 0.007(5)
C8B 0.061(6) 0.043(7) 0.038(7) 0.004(6) 0.021(6) 0.007(5)
C9B 0.064(7) 0.048(6) 0.042(6) 0.005(6) 0.025(6) 0.009(6)
C10B 0.061(7) 0.058(7) 0.050(7) 0.007(6) 0.023(6) 0.008(6)
C11B 0.055(6) 0.056(7) 0.047(7) 0.003(7) 0.030(6) 0.003(6)
C12B 0.055(7) 0.050(5) 0.036(6) -0.005(5) 0.026(6) 0.008(5)
N13B 0.048(5) 0.054(5) 0.040(6) -0.005(5) 0.023(5) 0.007(4)
N1B 0.050(5) 0.049(5) 0.041(5) 0.001(5) 0.024(5) 0.003(5)
N7B 0.054(5) 0.048(5) 0.041(5) -0.003(5) 0.022(5) 0.007(5)
C14 0.050(8) 0.048(9) 0.038(9) -0.007(8) 0.021(7) 0.002(6)
C15 0.062(9) 0.049(8) 0.045(10) -0.005(8) 0.013(9) -0.004(8)
C16 0.072(10) 0.043(8) 0.046(11) 0.000(8) 0.024(9) -0.016(8)
C17 0.058(9) 0.046(10) 0.049(10) -0.007(8) 0.024(8) -0.017(7)
C18 0.048(8) 0.050(8) 0.043(8) -0.006(7) 0.026(8) -0.010(7)
C19 0.046(9) 0.046(6) 0.036(8) -0.006(7) 0.018(8) -0.008(7)
C20 0.046(8) 0.044(8) 0.040(9) -0.003(8) 0.015(7) -0.017(6)
C21 0.057(9) 0.049(9) 0.041(10) 0.002(8) 0.007(8) -0.015(8)
C22 0.065(10) 0.042(8) 0.051(11) -0.004(8) 0.006(9) -0.008(7)
C23 0.054(8) 0.043(9) 0.048(10) -0.006(9) 0.014(8) 0.000(7)
C24 0.045(8) 0.047(8) 0.048(9) -0.008(7) 0.020(8) 0.000(6)
C25 0.045(9) 0.043(6) 0.033(7) -0.010(6) 0.012(8) -0.006(6)
N26 0.041(6) 0.049(6) 0.033(6) -0.008(5) 0.017(5) -0.005(5)
N18 0.048(8) 0.050(8) 0.043(8) -0.006(7) 0.026(8) -0.010(7)
N24 0.045(8) 0.047(8) 0.048(9) -0.008(7) 0.020(8) 0.000(6)
Rb1 0.0690(6) 0.0446(4) 0.0304(5) 0.0014(3) 0.0260(4) 0.0096(4)
O1 0.067(4) 0.045(3) 0.043(4) -0.002(2) 0.026(3) 0.007(3)
C27 0.065(6) 0.046(5) 0.062(6) 0.005(4) 0.030(5) 0.014(4)
C28 0.044(5) 0.055(5) 0.050(5) 0.005(4) 0.014(4) 0.010(4)
O2 0.054(3) 0.046(3) 0.040(3) -0.004(3) 0.018(3) -0.003(3)
C29 0.050(5) 0.050(5) 0.040(5) 0.002(4) 0.018(4) -0.006(4)
C30 0.048(4) 0.032(4) 0.043(4) 0.006(3) 0.023(4) -0.003(3)
O3 0.045(3) 0.048(3) 0.035(3) -0.002(2) 0.015(3) 0.001(2)
C31 0.055(5) 0.066(5) 0.036(5) -0.006(4) 0.011(4) -0.009(4)
C32 0.038(5) 0.087(7) 0.047(5) -0.003(5) 0.009(4) -0.017(4)
O4 0.055(3) 0.052(3) 0.048(4) -0.010(3) 0.028(3) -0.012(3)
C33 0.073(6) 0.049(5) 0.070(7) -0.022(5) 0.044(5) -0.018(4)
C34 0.089(7) 0.030(4) 0.060(6) -0.004(4) 0.036(5) -0.004(4)
O5 0.083(4) 0.050(3) 0.035(3) -0.002(2) 0.026(3) -0.003(3)
C35A 0.095(8) 0.055(7) 0.039(7) 0.007(6) 0.002(7) 0.012(7)
C36A 0.084(8) 0.074(7) 0.050(8) 0.016(7) -0.009(7) 0.002(7)
O6 0.054(3) 0.069(4) 0.055(4) 0.008(3) 0.017(3) -0.004(3)
C37A 0.063(7) 0.086(8) 0.037(7) -0.004(7) 0.020(6) -0.017(7)
C38A 0.081(8) 0.085(8) 0.039(7) -0.008(6) 0.030(6) 0.009(7)
O7 0.098(4) 0.064(3) 0.042(3) 0.001(3) 0.036(3) 0.012(3)
C39A 0.087(8) 0.097(9) 0.046(7) -0.010(7) 0.029(7) 0.041(7)
C40A 0.066(7) 0.132(9) 0.055(8) -0.002(8) 0.034(6) 0.019(7)
O8 0.044(3) 0.123(5) 0.055(4) -0.005(4) 0.015(3) 0.014(4)
C41A 0.054(7) 0.116(9) 0.055(8) -0.010(8) 0.016(7) -0.029(7)
C42A 0.100(8) 0.080(8) 0.042(7) 0.006(7) 0.037(7) -0.020(7)
C35B 0.071(8) 0.054(7) 0.037(8) 0.009(7) 0.026(7) 0.009(7)
C36B 0.070(8) 0.075(8) 0.044(9) 0.012(8) 0.011(8) 0.003(8)
C37B 0.080(9) 0.094(9) 0.039(8) -0.002(8) 0.016(8) -0.006(8)
C38B 0.096(9) 0.088(9) 0.042(8) -0.009(8) 0.027(8) 0.004(8)
C39B 0.096(9) 0.102(9) 0.051(8) -0.009(8) 0.035(8) 0.023(8)
C40B 0.069(8) 0.122(10) 0.053(9) 0.004(9) 0.036(7) 0.015(9)
C41B 0.059(8) 0.105(9) 0.044(9) -0.002(8) 0.023(8) -0.014(8)
C42B 0.083(9) 0.077(9) 0.045(9) 0.005(8) 0.012(9) -0.012(8)
O9 0.209(12) 0.084(6) 0.132(9) -0.034(6) 0.080(9) 0.009(7)
C43 0.092(10) 0.134(12) 0.126(14) -0.066(11) -0.011(9) 0.030(9)
C44 0.106(11) 0.110(11) 0.152(16) -0.009(10) 0.084(12) 0.011(8)
C45 0.116(11) 0.088(9) 0.070(8) -0.021(7) 0.008(8) -0.014(8)
C46 0.069(8) 0.112(10) 0.205(19) -0.075(13) 0.039(10) -0.008(8)
Rb2 0.0692(8) 0.0300(5) 0.0378(7) 0.000 0.0220(5) 0.000
O10A 0.055(6) 0.047(5) 0.044(5) -0.013(5) 0.020(5) -0.018(4)
C47A 0.054(7) 0.062(7) 0.050(7) -0.009(6) 0.020(6) -0.012(6)
C48A 0.052(6) 0.071(7) 0.044(7) -0.003(6) 0.021(6) 0.013(6)
O11A 0.059(5) 0.051(5) 0.032(5) 0.005(4) 0.025(5) 0.017(4)
C49A 0.060(7) 0.056(7) 0.042(6) 0.004(6) 0.027(6) 0.013(6)
C50A 0.066(7) 0.054(7) 0.047(7) -0.006(6) 0.028(7) -0.006(6)
O12A 0.053(5) 0.056(5) 0.046(6) -0.012(5) 0.026(5) -0.008(4)
C51A 0.052(7) 0.055(7) 0.049(7) -0.010(6) 0.021(6) -0.007(6)
C52A 0.049(7) 0.063(7) 0.064(8) -0.006(6) 0.008(6) 0.004(6)
O13A 0.056(6) 0.042(5) 0.051(6) -0.009(4) 0.009(5) 0.008(5)
C53A 0.067(7) 0.040(6) 0.053(7) -0.010(6) 0.014(6) 0.006(6)
C54A 0.073(7) 0.043(7) 0.054(7) -0.006(6) 0.018(6) -0.014(6)
O10B 0.052(6) 0.064(6) 0.048(6) -0.006(5) 0.019(5) 0.001(5)
C47B 0.045(6) 0.067(7) 0.041(7) 0.000(7) 0.022(6) 0.029(6)
C48B 0.058(7) 0.061(7) 0.043(7) 0.006(6) 0.019(6) 0.017(6)
O11B 0.064(6) 0.055(5) 0.041(5) 0.000(5) 0.027(5) 0.012(5)
C49B 0.064(7) 0.055(7) 0.051(8) -0.005(6) 0.029(7) -0.018(6)
C50B 0.049(7) 0.063(8) 0.051(7) -0.005(7) 0.029(6) -0.008(6)
O12B 0.048(5) 0.056(5) 0.052(6) -0.013(5) 0.019(5) -0.001(5)
C51B 0.040(7) 0.057(7) 0.061(8) -0.009(7) 0.008(7) 0.018(6)
C52B 0.053(7) 0.052(7) 0.059(7) -0.009(6) 0.015(6) 0.008(6)
O13B 0.064(5) 0.041(5) 0.044(6) -0.010(5) 0.019(5) 0.000(5)
C53B 0.066(7) 0.034(6) 0.044(7) -0.001(6) 0.027(6) -0.026(6)
C54B 0.058(7) 0.058(7) 0.051(7) -0.011(6) 0.020(6) -0.007(6)
O14 0.093(8) 0.037(5) 0.154(12) 0.000 0.059(8) 0.000
C55 0.038(6) 0.138(11) 0.111(12) 0.025(10) 0.005(6) 0.010(7)
C56 0.14(3) 0.076(16) 0.09(2) -0.025(15) 0.051(19) -0.061(17)
C57 0.12(3) 0.074(17) 0.22(5) 0.07(2) -0.06(3) -0.027(18)

loop_
_atom_type_symbol
_atom_type_description
_atom_type_scat_dispersion_real
_atom_type_scat_dispersion_imag
_atom_type_scat_source
C C 0.0033 0.0016 'International Tables Vol C Tables 4.2.6.8 and 6.1.1.4'
H H 0.0000 0.0000 'International Tables Vol C Tables 4.2.6.8 and 6.1.1.4'
N N 0.0061 0.0033 'International Tables Vol C Tables 4.2.6.8 and 6.1.1.4'
O O 0.0106 0.0060 'International Tables Vol C Tables 4.2.6.8 and 6.1.1.4'
Rb Rb -0.9393 2.9676 'International Tables Vol C Tables 4.2.6.8 and 6.1.1.4'

loop_
_geom_angle_atom_site_label_1
_geom_angle_atom_site_label_2
_geom_angle_atom_site_label_3
_geom_angle
_geom_angle_site_symmetry_1
_geom_angle_site_symmetry_3
C2A C1A C6A 120.0 . .
C1A C2A C3A 120.0 . .
C2A C3A C4A 120.0 . .
C3A C4A C5A 120.0 . .
C4A C5A C6A 120.0 . .
C1A C6A C5A 120.0 . .
C1A C6A N13A 111.0(10) . .
C5A C6A N13A 129.0(10) . .
C8A C7A C12A 120.0 . .
C7A C8A C9A 120.0 . .
C8A C9A C10A 120.0 . .
C9A C10A C11A 120.0 . .
C10A C11A C12A 120.0 . .
C7A C12A C11A 120.0 . .
C7A C12A N13A 112.3(10) . .
C11A C12A N13A 127.6(10) . .
C6A N13A C12A 124.9(12) . .
C2B C1B C6B 120.0 . .
C1B C2B C3B 120.0 . .
C2B C3B C4B 120.0 . .
C3B C4B C5B 120.0 . .
C4B C5B C6B 120.0 . .
C1B C6B C5B 120.0 . .
C1B C6B N13B 122.7(11) . .
C5B C6B N13B 117.3(11) . .
C8B C7B C12B 120.0 . .
C7B C8B C9B 120.0 . .
C8B C9B C10B 120.0 . .
C9B C10B C11B 120.0 . .
C10B C11B C12B 120.0 . .
C7B C12B C11B 120.0 . .
C7B C12B N13B 125.4(11) . .
C11B C12B N13B 114.6(11) . .
C6B N13B C12B 129.0(13) . .
C15 C14 C19 120.0 . .
C14 C15 C16 120.0 . .
C15 C16 C17 120.0 . .
C16 C17 C18 120.0 . .
C17 C18 C19 120.0 . .
C14 C19 C18 120.0 . .
C14 C19 N26 112.7(15) . .
C18 C19 N26 127.2(15) . .
C21 C20 C25 120.0 . .
C20 C21 C22 120.0 . .
C21 C22 C23 120.0 . .
C22 C23 C24 120.0 . .
C23 C24 C25 120.0 . .
C20 C25 C24 120.0 . .
C20 C25 N26 114.7(15) . .
C24 C25 N26 125.3(15) . .
C19 N26 C25 126.4(11) . .
O1 Rb1 O2 57.15(15) . .
O1 Rb1 O3 86.27(15) . .
O1 Rb1 O4 57.39(16) . .
O1 Rb1 O5 68.39(15) . .
O1 Rb1 O6 84.70(17) . .
O1 Rb1 O7 141.79(17) . .
O1 Rb1 O8 120.4(2) . .
O1 Rb1 O9 134.7(2) . .
O2 Rb1 O3 58.26(15) . .
O2 Rb1 O4 85.77(15) . .
O2 Rb1 O5 123.25(15) . .
O2 Rb1 O6 100.87(16) . .
O2 Rb1 O7 129.21(17) . .
O2 Rb1 O8 172.44(17) . .
O2 Rb1 O9 77.6(2) . .
O3 Rb1 O4 57.91(15) . .
O3 Rb1 O5 135.42(14) . .
O3 Rb1 O6 158.75(16) . .
O3 Rb1 O7 130.82(15) . .
O3 Rb1 O8 115.43(16) . .
O3 Rb1 O9 69.3(2) . .
O4 Rb1 O5 77.51(15) . .
O4 Rb1 O6 129.86(17) . .
O4 Rb1 O7 144.55(17) . .
O4 Rb1 O8 87.13(17) . .
O4 Rb1 O9 125.4(2) . .
O5 Rb1 O6 57.19(16) . .
O5 Rb1 O7 85.38(15) . .
O5 Rb1 O8 57.34(19) . .
O5 Rb1 O9 152.4(2) . .
O6 Rb1 O7 57.39(17) . .
O6 Rb1 O8 85.69(17) . .
O6 Rb1 O9 104.4(3) . .
O7 Rb1 O8 57.63(19) . .
O7 Rb1 O9 67.1(2) . .
O8 Rb1 O9 104.6(3) . .
Rb1 O1 C27 120.2(4) . .
Rb1 O1 C34 108.8(5) . .
C27 O1 C34 114.7(6) . .
O1 C27 C28 107.3(7) . .
Rb1 C28 C27 86.7(5) . .
Rb1 C28 O2 48.0(4) . .
C27 C28 O2 112.8(7) . .
Rb1 O2 C28 110.4(5) . .
Rb1 O2 C29 120.8(4) . .
C28 O2 C29 113.4(6) . .
O2 C29 C30 108.0(6) . .
Rb1 C30 C29 84.7(4) . .
Rb1 C30 O3 49.5(3) . .
C29 C30 O3 113.2(6) . .
Rb1 O3 C30 108.8(4) . .
Rb1 O3 C31 120.7(5) . .
C30 O3 C31 112.8(6) . .
O3 C31 C32 107.9(7) . .
Rb1 C32 C31 84.8(5) . .
Rb1 C32 O4 49.8(4) . .
C31 C32 O4 112.8(7) . .
Rb1 O4 C32 108.4(5) . .
Rb1 O4 C33 120.2(5) . .
C32 O4 C33 114.5(7) . .
O4 C33 C34 108.6(7) . .
Rb1 C34 O1 49.5(3) . .
Rb1 C34 C33 85.0(5) . .
O1 C34 C33 113.1(6) . .
Rb1 O5 C35A 107.5(8) . .
Rb1 O5 C42A 123.5(7) . .
Rb1 O5 C35B 122.6(9) . .
Rb1 O5 C42B 103.7(10) . .
C35A O5 C42A 113.2(11) . .
C35A O5 C35B 34.7(9) . .
C35A O5 C42B 143.1(14) . .
C42A O5 C35B 80.0(11) . .
C42A O5 C42B 30.2(10) . .
C35B O5 C42B 110.2(13) . .
Rb1 C35A O5 49.8(6) . .
Rb1 C35A C36A 87.5(9) . .
O5 C35A C36A 117.2(12) . .
C35A C36A O6 104.3(14) . .
Rb1 O6 C36A 125.5(7) . .
Rb1 O6 C37A 108.3(8) . .
Rb1 O6 C36B 103.6(10) . .
Rb1 O6 C37B 123.9(10) . .
C36A O6 C37A 111.2(11) . .
C36A O6 C36B 30.6(11) . .
C36A O6 C37B 84.2(13) . .
C37A O6 C36B 141.7(13) . .
C37A O6 C37B 27.6(11) . .
C36B O6 C37B 114.8(15) . .
Rb1 C37A O6 49.1(6) . .
Rb1 C37A C38A 86.0(9) . .
O6 C37A C38A 114.9(12) . .
C37A C38A O7 105.2(12) . .
Rb1 O7 C38A 124.6(7) . .
Rb1 O7 C39A 107.9(7) . .
Rb1 O7 C38B 102.7(11) . .
Rb1 O7 C39B 123.5(10) . .
C38A O7 C39A 112.2(10) . .
C38A O7 C38B 33.3(11) . .
C38A O7 C39B 76.6(11) . .
C39A O7 C38B 144.9(13) . .
C39A O7 C39B 37.3(11) . .
C38B O7 C39B 109.9(14) . .
Rb1 C39A O7 49.6(5) . .
Rb1 C39A C40A 88.1(9) . .
O7 C39A C40A 116.9(12) . .
C39A C40A O8 105.4(14) . .
Rb1 O8 C40A 123.7(8) . .
Rb1 O8 C41A 107.3(9) . .
Rb1 O8 C40B 106.9(11) . .
Rb1 O8 C41B 125.3(9) . .
C40A O8 C41A 114.6(12) . .
C40A O8 C40B 22.5(14) . .
C40A O8 C41B 84.0(13) . .
C41A O8 C40B 137.1(16) . .
C41A O8 C41B 31.0(10) . .
C40B O8 C41B 106.5(15) . .
Rb1 C41A O8 50.4(7) . .
Rb1 C41A C42A 89.4(9) . .
O8 C41A C42A 119.0(13) . .
O5 C42A C41A 103.8(13) . .
O5 C35B C36B 98.4(15) . .
Rb1 C36B O6 53.8(8) . .
Rb1 C36B C35B 91.9(11) . .
O6 C36B C35B 120.6(16) . .
O6 C37B C38B 100.2(16) . .
Rb1 C38B O7 54.7(8) . .
Rb1 C38B C37B 93.9(12) . .
O7 C38B C37B 125.1(18) . .
O7 C39B C40B 100.6(17) . .
Rb1 C40B O8 51.0(9) . .
Rb1 C40B C39B 89.8(12) . .
O8 C40B C39B 123.1(17) . .
O8 C41B C42B 100.0(16) . .
Rb1 C42B O5 53.4(8) . .
Rb1 C42B C41B 91.8(12) . .
O5 C42B C41B 122.4(16) . .
Rb1 O9 C43 130.8(10) . .
Rb1 O9 C46 127.4(11) . .
C43 O9 C46 99.9(11) . .
O9 C43 C44 101.4(12) . .
C43 C44 C45 103.0(11) . .
C44 C45 C46 102.6(11) . .
O9 C46 C45 105.4(12) . .
O12A Rb2 O13A 57.1(3) . .
O12A Rb2 O13A 151.2(3) . 2
O12A Rb2 O10B 81.0(3) . .
O12A Rb2 O10B 108.8(3) . 2
O12A Rb2 O11B 36.2(3) . .
O12A Rb2 O11B 126.8(3) . 2
O12A Rb2 O12B 25.8(3) . .
O12A Rb2 O12B 164.1(3) . 2
O12A Rb2 O13B 76.0(3) . .
O12A Rb2 O13B 132.2(3) . 2
O12A Rb2 O14 75.7(2) . .
O13A Rb2 O13A 95.5(4) . 2
O13A Rb2 O10B 71.9(3) . .
O13A Rb2 O10B 81.9(3) . 2
O13A Rb2 O10B 81.9(3) 2 .
O13A Rb2 O10B 72.0(3) 2 2
O13A Rb2 O11B 79.0(3) . .
O13A Rb2 O11B 139.2(3) . 2
O13A Rb2 O11B 79.0(3) 2 2
O13A Rb2 O11B 139.2(3) 2 .
O13A Rb2 O12B 35.6(3) . .
O13A Rb2 O12B 130.3(3) . 2
O13A Rb2 O12B 35.6(3) 2 2
O13A Rb2 O12B 130.3(3) 2 .
O13A Rb2 O13B 23.5(3) . .
O13A Rb2 O13B 75.2(3) . 2
O13A Rb2 O13B 75.2(3) 2 .
O13A Rb2 O13B 23.5(3) 2 2
O13A Rb2 O14 132.3(2) . .
O13A Rb2 O14 132.3(2) 2 .
O10B Rb2 O10B 140.8(4) . 2
O10B Rb2 O11B 57.8(3) . .
O10B Rb2 O11B 144.6(3) . 2
O10B Rb2 O11B 57.8(3) 2 2
O10B Rb2 O11B 144.6(3) 2 .
O10B Rb2 O12B 86.9(3) . .
O10B Rb2 O12B 88.3(3) . 2
O10B Rb2 O12B 86.9(3) 2 2
O10B Rb2 O12B 88.3(3) 2 .
O10B Rb2 O13B 57.9(3) . .
O10B Rb2 O13B 87.0(3) 2 .
O10B Rb2 O13B 87.0(3) . 2
O10B Rb2 O13B 57.9(3) 2 2
O10B Rb2 O14 109.6(2) . .
O10B Rb2 O14 109.6(2) 2 .
O11B Rb2 O11B 130.2(4) . 2
O11B Rb2 O12B 59.3(3) . .
O11B Rb2 O12B 59.3(3) 2 2
O11B Rb2 O12B 127.9(3) 2 .
O11B Rb2 O12B 127.9(3) . 2
O11B Rb2 O13B 87.2(3) . .
O11B Rb2 O13B 141.5(3) 2 .
O11B Rb2 O13B 87.2(3) 2 2
O11B Rb2 O13B 141.5(3) . 2
O11B Rb2 O14 65.1(2) . .
O11B Rb2 O14 65.1(2) 2 .
O12B Rb2 O12B 165.7(4) . 2
O12B Rb2 O13B 58.1(3) . .
O12B Rb2 O13B 108.2(3) 2 .
O12B Rb2 O13B 58.1(3) 2 2
O12B Rb2 O13B 108.2(3) . 2
O12B Rb2 O14 97.1(2) . .
O12B Rb2 O14 97.1(2) 2 .
O13B Rb2 O13B 58.7(4) . 2
O13B Rb2 O14 150.6(2) . .
O13B Rb2 O14 150.6(2) 2 .
Rb2 O10A C47A 123.8(8) . .
Rb2 O10A C54A 106.6(11) . .
C47A O10A C54A 111.9(16) . .
O10A C47A C48A 104.0(15) . .
Rb2 C48A C47A 90.9(11) . .
Rb2 C48A O11A 50.6(10) . .
C47A C48A O11A 124.1(14) . .
Rb2 O11A C48A 108.9(12) . .
Rb2 O11A C49A 121.7(8) . .
C48A O11A C49A 110.9(16) . .
O11A C49A C50A 104.8(15) . .
Rb2 C50A C49A 91.5(11) . .
Rb2 C50A O12A 51.1(9) . .
C49A C50A O12A 123.7(14) . .
Rb2 O12A C50A 108.1(11) . .
Rb2 O12A C51A 121.1(8) . .
C50A O12A C51A 111.6(15) . .
O12A C51A C52A 103.5(15) . .
Rb2 C52A C51A 92.1(11) . .
Rb2 C52A O13A 52.6(9) . .
C51A C52A O13A 123.9(14) . .
Rb2 O13A C52A 106.2(11) . .
Rb2 O13A C53A 122.5(8) . .
C52A O13A C53A 112.8(15) . .
O13A C53A C54A 105.2(15) . .
Rb2 C54A O10A 52.4(10) . .
Rb2 C54A C53A 90.2(11) . .
O10A C54A C53A 123.3(14) . .
Rb2 O10B C47B 109.4(12) . .
Rb2 O10B C54B 118.2(9) . .
C47B O10B C54B 119.4(16) . .
Rb2 C47B O10B 48.9(10) . .
Rb2 C47B C48B 82.1(11) . .
O10B C47B C48B 108.1(14) . .
C47B C48B O11B 111.0(17) . .
Rb2 O11B C48B 120.4(9) . .
Rb2 O11B C49B 108.7(11) . .
C48B O11B C49B 117.9(15) . .
Rb2 C49B O11B 49.1(9) . .
Rb2 C49B C50B 82.8(12) . .
O11B C49B C50B 109.7(14) . .
C49B C50B O12B 111.5(17) . .
Rb2 O12B C50B 118.8(9) . .
Rb2 O12B C51B 111.8(11) . .
C50B O12B C51B 116.5(15) . .
Rb2 C51B O12B 46.6(9) . .
Rb2 C51B C52B 86.2(11) . .
O12B C51B C52B 112.0(13) . .
C51B C52B O13B 111.0(16) . .
Rb2 O13B C52B 116.9(9) . .
Rb2 O13B C53B 111.9(11) . .
C52B O13B C53B 116.5(15) . .
O13B C53B C54B 111.7(13) . .
O10B C54B C53B 113.8(17) . .
Rb2 O14 C55 127.2(6) . .
Rb2 O14 C55 127.2(7) . 2
C55 O14 C55 105.5(13) . 2
O14 C55 C56 103.0(13) . .
O14 C55 C57 107.0(19) . 2
C56 C55 C57 66(2) . 2
C55 C56 C57 100.6(19) . .
C55 C57 C56 111(2) 2 .

loop_
_geom_bond_atom_site_label_1
_geom_bond_atom_site_label_2
_geom_bond_distance
_geom_bond_site_symmetry_2
C1A C2A 1.390 .
C1A C6A 1.390 .
C2A C3A 1.390 .
C3A C4A 1.390 .
C4A C5A 1.390 .
C5A C6A 1.390 .
C6A N13A 1.381(14) .
C7A C8A 1.390 .
C7A C12A 1.390 .
C8A C9A 1.390 .
C9A C10A 1.390 .
C10A C11A 1.390 .
C11A C12A 1.390 .
C12A N13A 1.367(15) .
C1B C2B 1.390 .
C1B C6B 1.390 .
C2B C3B 1.390 .
C3B C4B 1.390 .
C4B C5B 1.390 .
C5B C6B 1.390 .
C6B N13B 1.335(16) .
C7B C8B 1.390 .
C7B C12B 1.390 .
C8B C9B 1.390 .
C9B C10B 1.390 .
C10B C11B 1.390 .
C11B C12B 1.390 .
C12B N13B 1.404(15) .
C14 C15 1.390 .
C14 C19 1.390 .
C15 C16 1.390 .
C16 C17 1.390 .
C17 C18 1.390 .
C18 C19 1.390 .
C19 N26 1.375(16) .
C20 C21 1.390 .
C20 C25 1.390 .
C21 C22 1.390 .
C22 C23 1.390 .
C23 C24 1.390 .
C24 C25 1.390 .
C25 N26 1.367(16) .
Rb1 O1 2.983(5) .
Rb1 O2 2.912(6) .
Rb1 O3 2.944(5) .
Rb1 O4 2.974(6) .
Rb1 O5 2.977(5) .
Rb1 O6 2.949(6) .
Rb1 O7 2.929(6) .
Rb1 O8 2.935(7) .
Rb1 O9 3.199(10) .
O1 C27 1.404(11) .
O1 C34 1.454(10) .
C27 C28 1.492(11) .
C28 O2 1.440(9) .
O2 C29 1.414(9) .
C29 C30 1.502(10) .
C30 O3 1.435(8) .
O3 C31 1.414(9) .
C31 C32 1.503(12) .
C32 O4 1.451(10) .
O4 C33 1.408(10) .
C33 C34 1.479(13) .
O5 C35A 1.500(14) .
O5 C42A 1.385(14) .
O5 C35B 1.375(16) .
O5 C42B 1.444(16) .
C35A C36A 1.483(18) .
C36A O6 1.411(15) .
O6 C37A 1.500(15) .
O6 C36B 1.407(16) .
O6 C37B 1.367(18) .
C37A C38A 1.484(17) .
C38A O7 1.397(13) .
O7 C39A 1.475(14) .
O7 C38B 1.384(16) .
O7 C39B 1.405(18) .
C39A C40A 1.474(18) .
C40A O8 1.415(16) .
O8 C41A 1.449(16) .
O8 C40B 1.418(17) .
O8 C41B 1.414(18) .
C41A C42A 1.485(18) .
C35B C36B 1.48(2) .
C37B C38B 1.45(2) .
C39B C40B 1.45(2) .
C41B C42B 1.45(2) .
O9 C43 1.436(17) .
O9 C46 1.364(16) .
C43 C44 1.460(19) .
C44 C45 1.502(18) .
C45 C46 1.430(19) .
Rb2 O12A 3.005(11) .
Rb2 O13A 2.993(11) .
Rb2 O13A 2.993(11) 2
Rb2 O10B 2.972(12) .
Rb2 O10B 2.972(12) 2
Rb2 O11B 2.902(11) .
Rb2 O11B 2.902(11) 2
Rb2 O12B 2.857(12) .
Rb2 O12B 2.857(12) 2
Rb2 O13B 2.982(10) .
Rb2 O13B 2.982(10) 2
Rb2 O14 2.958(9) .
O10A C47A 1.423(16) .
O10A C54A 1.366(17) .
C47A C48A 1.433(19) .
C48A O11A 1.377(17) .
O11A C49A 1.430(15) .
C49A C50A 1.425(18) .
C50A O12A 1.378(16) .
O12A C51A 1.439(15) .
C51A C52A 1.443(18) .
C52A O13A 1.364(17) .
O13A C53A 1.422(15) .
C53A C54A 1.448(19) .
O10B C47B 1.456(19) .
O10B C54B 1.424(16) .
C47B C48B 1.52(2) .
C48B O11B 1.417(17) .
O11B C49B 1.452(18) .
C49B C50B 1.50(2) .
C50B O12B 1.423(17) .
O12B C51B 1.446(17) .
C51B C52B 1.47(2) .
C52B O13B 1.424(17) .
O13B C53B 1.437(18) .
C53B C54B 1.49(2) .
O14 C55 1.362(14) .
O14 C55 1.362(14) 2
C55 C56 1.54(3) .
C55 C57 1.31(3) 2
C56 C57 1.38(3) .
C57 C55 1.31(3) 2
